data_7127551
loop_
_publ_author_name
'Abdollahi, Maryam F.'
'You, Jian'
'Wang, Tao'
'Zhao, Yuming'

_publ_section_title
;
 Molecular tuning of the crystallization-induced emission enhancement of
 diphenyl-dibenzofulvene luminogens.
;
_journal_issue 4
_journal_name_full 'Chemical communications (Cambridge, England)'
_journal_page_first 484
_journal_page_last 487
_journal_paper_doi 10.1039/d0cc07013k
_journal_volume 57
_journal_year 2021
_chemical_formula_moiety 'C40 H30 O2'
_chemical_formula_sum 'C40 H30 O2'
_chemical_formula_weight 542.64
_space_group_crystal_system monoclinic
_space_group_IT_number 7
_space_group_name_Hall 'P -2yc'
_space_group_name_H-M_alt 'P 1 c 1'
_atom_sites_solution_hydrogens geom
_atom_sites_solution_primary dual
_audit_creation_date 2019-10-07
_audit_creation_method
;
Olex2 1.2
(compiled 2018.05.29 svn.r3508 for OlexSys, GUI svn.r5506)
;
_audit_update_record
;
2020-07-17 deposited with the CCDC.	2020-11-30 downloaded from the CCDC.
;
_cell_angle_alpha 90
_cell_angle_beta 92.4850(10)
_cell_angle_gamma 90
_cell_formula_units_Z 2
_cell_length_a 7.15600(10)
_cell_length_b 7.12960(10)
_cell_length_c 28.7875(4)
_cell_measurement_reflns_used 21680
_cell_measurement_temperature 100(2)
_cell_measurement_theta_max 76.5850
_cell_measurement_theta_min 3.0550
_cell_volume 1467.34(4)
_computing_cell_refinement 'CrysAlisPro 1.171.40.61a (Rigaku OD, 2019)'
_computing_data_collection 'CrysAlisPro 1.171.40.61a (Rigaku OD, 2019)'
_computing_data_reduction 'CrysAlisPro 1.171.40.61a (Rigaku OD, 2019)'
_computing_molecular_graphics 'Olex2 (Dolomanov et al., 2009)'
_computing_publication_material 'Olex2 (Dolomanov et al., 2009)'
_computing_structure_refinement 'XL (Sheldrick, 2008)'
_computing_structure_solution 'ShelXT (Sheldrick, 2015)'
_diffrn_ambient_environment N~2~
_diffrn_ambient_temperature 100(2)
_diffrn_detector 'Hybrid Pixel Array Detector'
_diffrn_detector_area_resol_mean 10.0000
_diffrn_detector_type HyPix
_diffrn_measured_fraction_theta_full 1.000
_diffrn_measured_fraction_theta_max 0.994
_diffrn_measurement_details
;
List of Runs (angles in degrees, time in seconds):

  # Type    Start    End  Width  t~exp~   \w     \q     \k     \f   Frames
#--------------------------------------------------------------------------
  1  \w    -24.00  63.00   0.50    0.22    --   47.70 -57.00-103.00  174
  2  \w     35.00  73.00   0.50    1.00    --  107.75 -57.00-103.00   76
  3  \w     74.00 105.00   0.50    1.00    --  107.75 -94.00 -90.00   62
  4  \w     85.00 111.00   0.50    1.00    --  107.75-125.00-150.00   52
  5  \w     35.00  79.00   0.50    1.00    --  107.75 -61.00 -60.00   88
  6  \w     35.00 106.00   0.50    1.00    --  107.75 -94.00   0.00  142
  7  \w     36.00  61.00   0.50    1.00    --  107.75-125.00  30.00   50
  8  \w     35.00 112.00   0.50    1.00    --  107.75-125.00   0.00  154
  9  \w     35.00  79.00   0.50    1.00    --  107.75 -61.00  30.00   88
 10  \w     35.00 106.00   0.50    1.00    --  107.75 -94.00  30.00  142
 11  \w     94.00 178.00   0.50    1.00    --  107.75  15.00 150.00  168
 12  \w     95.00 178.00   0.50    1.00    --  107.75  45.00  90.00  166
 13  \w     95.00 178.00   0.50    1.00    --  107.75  30.00 -60.00  166
 14  \w     95.00 178.00   0.50    1.00    --  107.75  30.00-180.00  166
 15  \w     95.00 178.00   0.50    1.00    --  107.75  45.00-150.00  166
 16  \w     98.00 125.00   0.50    1.00    --  107.75  61.00-180.00   54
 17  \w     87.00 156.00   0.50    1.00    --  107.75  77.00-180.00  138
 18  \w     95.00 164.00   0.50    1.00    --  107.75  77.00 -60.00  138
 19  \w     93.00 178.00   0.50    1.00    --  107.75  57.00  38.00  170
 20  \w     97.00 148.00   0.50    1.00    --  107.75  77.00 150.00  102
 21  \w     94.00 178.00   0.50    1.00    --  107.75  15.00 120.00  168
 22  \w     92.00 162.00   0.50    1.00    --  107.75  61.00 120.00  140
 23  \w     33.00 120.00   0.50    0.22    --   47.70  57.00  38.00  174
 24  \w     35.00 121.00   0.50    0.22    --   47.70  37.00 150.00  172
 25  \w     35.00 112.00   0.50    1.00    --  107.75-125.00  60.00  154
 26  \w     35.00 112.00   0.50    1.00    --  107.75-125.00 120.00  154
 27  \w     35.00 108.00   0.50    1.00    --  107.75-125.00 -30.00  146
 28  \w     35.00  79.00   0.50    1.00    --  107.75 -61.00-180.00   88
 29  \w     35.00  79.00   0.50    1.00    --  107.75 -61.00-150.00   88
 30  \w     36.00  81.00   0.50    1.00    --  107.75-125.00-150.00   90
 31  \w     36.00 110.00   0.50    1.00    --  107.75-125.00-120.00  148
 32  \w    -16.00  28.00   0.50    0.22    --  -47.70  19.00 150.00   88
 33  \w    -43.00 -14.00   0.50    1.00    --  -86.25  45.00  30.00   58
 34  \w    -43.00 -14.00   0.50    1.00    --  -86.25  45.00 -30.00   58
 35  \w    -59.00  25.00   0.50    0.22    --  -47.70  57.00  38.00  168
 36  \w    -59.00 -14.00   0.50    1.00    --  -86.25  57.00  38.00   90
 37  \w    -43.00 -14.00   0.50    1.00    --  -86.25  45.00-150.00   58
 38  \w   -119.00 -33.00   0.50    0.22    --  -47.70 -57.00-103.00  172
 39  \w   -119.00 -73.00   0.50    0.22    --  -47.70-125.00  30.00   92
 40  \w   -159.00 -63.00   0.50    1.00    --  -86.25 -77.00 150.00  192
 41  \w   -158.00 -73.00   0.50    1.00    --  -86.25 -45.00 120.00  170
 42  \w   -159.00 -63.00   0.50    1.00    --  -86.25 -77.00 120.00  192
 43  \w   -159.00 -71.00   0.50    1.00    --  -86.25 -57.00-103.00  176
 44  \w   -159.00 -63.00   0.50    1.00    --  -86.25 -77.00-180.00  192
 45  \w     35.00  60.00   0.50    1.00    --  107.75 -57.00-103.00   50
 46  \w     87.00 113.00   0.50    1.00    --  107.75  73.00-109.00   52
 47  \w    -40.00 -15.00   0.50    0.22    --    6.00 122.00 135.68   50
 48  \w     -7.00  22.00   0.50    0.22    --   22.00  95.00-118.68   58
 49  \w     -8.00  17.00   0.50    0.22    --   26.00 100.00  -9.06   50
 50  \w      1.00  26.00   0.50    0.22    --   30.00  90.00  34.01   50
 51  \w     14.00  39.00   0.50    0.22    --   42.00  88.00 169.04   50
 52  \w    -53.00 -27.00   0.50    0.22    --  -47.95 -77.00 -90.00   52
 53  \w     25.00  56.00   0.50    0.22    --   47.95  77.00  30.00   62
 54  \w     -2.00  46.00   0.50    0.22    --   47.95 -37.00 120.00   96
 55  \w     25.00  86.00   0.50    0.22    --   47.95  77.00   0.00  122
 56  \w     45.00  72.00   0.50    0.22    --   47.95  19.00  90.00   54
 57  \w     83.00 116.00   0.50    0.22    --   47.95  19.00  90.00   66
 58  \w    -53.00 -27.00   0.50    0.22    --  -50.00 -80.00-164.64   52
 59  \w     33.00  59.00   0.50    0.22    --   54.00  77.00 150.36   52
 60  \w     30.00  57.00   0.50    0.22    --   54.00  79.00  93.15   54
 61  \w    -72.00 -38.00   0.50    0.22    --  -58.00 -73.00 -27.00   68
 62  \w    -62.00 -36.00   0.50    0.22    --  -58.00 -75.00 161.17   52
 63  \w    -61.00 -36.00   0.50    0.22    --  -58.00 -76.00  22.90   50
 64  \w    -66.00 -40.00   0.50    0.22    --  -62.00 -80.00-118.41   52
 65  \w    -66.00 -40.00   0.50    0.22    --  -62.00 -74.00 -94.11   52
 66  \w     38.00  64.00   0.50    0.22    --   62.00  79.00  28.65   52
 67  \w    -73.00 -47.00   0.50    0.22    --  -66.00 -70.00-178.47   52
 68  \w     42.00  67.00   0.50    0.22    --   66.00  79.00  63.85   50
 69  \w    -77.00 -51.00   0.50    1.00    --  -70.00 -68.00 -63.77   52
 70  \w    -77.00 -52.00   0.50    1.00    --  -70.00 -64.00  95.09   50
 71  \w     47.00  72.00   0.50    0.22    --   70.00  77.00 150.69   50
 72  \w    -76.00 -51.00   0.50    1.00    --  -70.00 -67.00 -48.23   50
 73  \w     48.00  74.00   0.50    0.22    --   70.00  76.00 178.10   52
 74  \w     48.00  74.00   0.50    0.22    --   70.00  75.00 100.76   52
 75  \w    -79.00 -53.00   0.50    1.00    --  -74.00 -75.00 -91.31   52
 76  \w    -78.00 -52.00   0.50    1.00    --  -74.00 -75.00-124.96   52
 77  \w    -83.00 -57.00   0.50    1.00    --  -78.00 -75.00  37.24   52
 78  \w    -86.00 -60.00   0.50    1.00    --  -82.00 -74.00-149.18   52
 79  \w    -86.00 -60.00   0.50    1.00    --  -82.00 -75.00 -45.56   52
 80  \w    -86.00 -60.00   0.50    1.00    --  -82.00 -75.00  10.16   52
 81  \w    -92.00 -66.00   0.50    1.00    --  -86.25 -74.00  70.63   52
 82  \w    -89.00 -63.00   0.50    1.00    --  -86.25 -77.00-120.00   52
 83  \w    -92.00 -66.00   0.50    1.00    --  -86.25 -70.00 100.60   52
 84  \w    -94.00 -68.00   0.50    1.00    --  -86.25 -71.00 154.78   52
 85  \w    -88.00 -62.00   0.50    1.00    --  -86.25 -80.00-159.53   52
 86  \w    -88.00 -63.00   0.50    1.00    --  -86.25 -78.00 -65.86   50
 87  \w    -64.00 -38.00   0.50    1.00    --  -86.25  61.00-180.00   52
 88  \w    -91.00 -65.00   0.50    1.00    --  -86.25 -77.00  60.00   52
 89  \w    -88.00 -63.00   0.50    1.00    --  -86.25 -78.00  94.75   50
 90  \w    -89.00 -63.00   0.50    1.00    --  -86.25 -77.00   0.00   52
 91  \w    -90.00 -64.00   0.50    1.00    --  -86.25 -76.00 -21.70   52
 92  \w    -91.00 -65.00   0.50    1.00    --  -86.25 -77.00 -90.00   52
 93  \w    -93.00 -68.00   0.50    1.00    --  -86.25 -71.00  29.21   50
 94  \w     91.00 118.00   0.50    1.00    --  107.75  61.00-150.00   54
 95  \w     53.00 112.00   0.50    1.00    --  107.75-125.00 150.00  118
 96  \w     87.00 125.00   0.50    1.00    --  107.75  77.00 -30.00   76
 97  \w     39.00  64.00   0.50    1.00    --  107.75-125.00 -90.00   50
 98  \w    127.00 153.00   0.50    1.00    --  107.75  77.00  30.00   52
 99  \w     36.00  62.00   0.50    1.00    --  107.75 -94.00  60.00   52
100  \w     86.00 112.00   0.50    1.00    --  107.75  77.00  30.00   52
101  \w    145.00 171.00   0.50    1.00    --  107.75  61.00 -30.00   52
102  \w     79.00 105.00   0.50    1.00    --  107.75 -94.00-120.00   52
103  \w     93.00 119.00   0.50    1.00    --  107.75  61.00  60.00   52
104  \w     86.00 133.00   0.50    1.00    --  107.75  77.00   0.00   94
105  \w     94.00 141.00   0.50    1.00    --  107.75  61.00 -30.00   94
106  \w     37.00  74.00   0.50    1.00    --  107.75 -61.00  90.00   74
107  \w     89.00 115.00   0.50    1.00    --  107.75  77.00  90.00   52
108  \w     86.00 112.00   0.50    1.00    --  107.75  77.00 -60.00   52
109  \w     95.00 152.00   0.50    1.00    --  107.75  77.00-150.00  114
110  \w     91.00 160.00   0.50    1.00    --  107.75  61.00   0.00  138
111  \w     91.00 117.00   0.50    1.00    --  107.75  61.00  90.00   52
112  \w    153.00 178.00   0.50    1.00    --  107.75  61.00-120.00   50
113  \w     91.00 121.00   0.50    1.00    --  107.75  61.00-120.00   60
114  \w    131.00 169.00   0.50    1.00    --  107.75  77.00 -90.00   76
115  \w     85.00 118.00   0.50    1.00    --  107.75  77.00 -90.00   66
116  \w    134.00 168.00   0.50    1.00    --  107.75  61.00 -60.00   68
117  \w     94.00 124.00   0.50    1.00    --  107.75  61.00 -60.00   60
118  \w    124.00 173.00   0.50    1.00    --  107.75  73.00-109.00   98
;
_diffrn_measurement_device 'four-circle diffractometer'
_diffrn_measurement_device_type 'XtaLAB Synergy, Dualflex, HyPix'
_diffrn_measurement_method '\w scans'
_diffrn_orient_matrix_type 'CrysAlisPro convention (1999,Acta A55,543-557)'
_diffrn_orient_matrix_UB_11 0.0246969000
_diffrn_orient_matrix_UB_12 0.1235570000
_diffrn_orient_matrix_UB_13 -0.0431960000
_diffrn_orient_matrix_UB_21 0.1986323000
_diffrn_orient_matrix_UB_22 -0.0790792000
_diffrn_orient_matrix_UB_23 -0.0047015000
_diffrn_orient_matrix_UB_31 -0.0798243000
_diffrn_orient_matrix_UB_32 -0.1586422000
_diffrn_orient_matrix_UB_33 -0.0313260000
_diffrn_radiation_monochromator mirror
_diffrn_radiation_probe x-ray
_diffrn_radiation_type CuK\a
_diffrn_radiation_wavelength 1.54184
_diffrn_reflns_av_unetI/netI 0.0289
_diffrn_reflns_Laue_measured_fraction_full 1.000
_diffrn_reflns_Laue_measured_fraction_max 0.994
_diffrn_reflns_limit_h_max 9
_diffrn_reflns_limit_h_min -9
_diffrn_reflns_limit_k_max 9
_diffrn_reflns_limit_k_min -9
_diffrn_reflns_limit_l_max 36
_diffrn_reflns_limit_l_min -36
_diffrn_reflns_number 14159
_diffrn_reflns_point_group_measured_fraction_full 1.000
_diffrn_reflns_point_group_measured_fraction_max 0.986
_diffrn_reflns_theta_full 67.684
_diffrn_reflns_theta_max 77.882
_diffrn_reflns_theta_min 3.073
_diffrn_source 'micro-focus sealed X-ray tube'
_diffrn_source_type 'PhotonJet (Cu) X-ray Source'
_exptl_absorpt_coefficient_mu 0.576
_exptl_absorpt_correction_T_max 1.00000
_exptl_absorpt_correction_T_min 0.95137
_exptl_absorpt_correction_type multi-scan
_exptl_absorpt_process_details
;
CrysAlisPro 1.171.40.61a (Rigaku Oxford Diffraction, 2019)
Empirical absorption correction using spherical harmonics,
 implemented in SCALE3 ABSPACK scaling algorithm.
;
_exptl_crystal_colour colourless
_exptl_crystal_colour_primary colourless
_exptl_crystal_density_diffrn 1.228
_exptl_crystal_description plate
_exptl_crystal_F_000 572
_exptl_crystal_size_max 0.12
_exptl_crystal_size_mid 0.074
_exptl_crystal_size_min 0.049
_refine_diff_density_max 0.181
_refine_diff_density_min -0.195
_refine_diff_density_rms 0.048
_refine_ls_abs_structure_details
;
 Flack x determined using 2873 quotients [(I+)-(I-)]/[(I+)+(I-)]
 (Parsons, Flack and Wagner, Acta Cryst. B69 (2013) 249-259).
;
_refine_ls_abs_structure_Flack 0.27(16)
_refine_ls_extinction_method none
_refine_ls_goodness_of_fit_ref 1.043
_refine_ls_hydrogen_treatment constr
_refine_ls_matrix_type full
_refine_ls_number_parameters 380
_refine_ls_number_reflns 14159
_refine_ls_number_restraints 2
_refine_ls_restrained_S_all 1.043
_refine_ls_R_factor_all 0.0550
_refine_ls_R_factor_gt 0.0517
_refine_ls_shift/su_max 0.000
_refine_ls_shift/su_mean 0.000
_refine_ls_structure_factor_coef Fsqd
_refine_ls_weighting_details 'w=1/[\s^2^(Fo^2^)+(0.0599P)^2^+1.2039P] where P=(Fo^2^+2Fc^2^)/3'
_refine_ls_weighting_scheme calc
_refine_ls_wR_factor_gt 0.1359
_refine_ls_wR_factor_ref 0.1387
_reflns_Friedel_coverage 0.982
_reflns_Friedel_fraction_full 0.999
_reflns_Friedel_fraction_max 0.978
_reflns_number_gt 13401
_reflns_number_total 14159
_reflns_threshold_expression 'I > 2\s(I)'
_twin_special_details
;
Component 2 rotated by -179.9273\% 
 around [-0.70 0.70 0.12] (reciprocal) or [-0.71 0.71 -0.00] (direct)
;
_cod_data_source_file d0cc07013k2.cif
_cod_data_source_block mf65_twin_hklf5
_cod_depositor_comments 'Adding full bibliography for 7127545--7127552.cif.'
_cod_database_code 7127551
_shelx_shelxl_version_number 2018/3
_chemical_oxdiff_formula C40H30O2
_shelx_space_group_comment
;
The symmetry employed for this shelxl refinement is uniquely defined
by the following loop, which should always be used as a source of
symmetry information in preference to the above space-group names.
They are only intended as comments.
;
_shelx_estimated_absorpt_t_max 0.972
_shelx_estimated_absorpt_t_min 0.934
_olex2_refinement_description
;
1. Twinned data refinement
 Scales: 0.7330(17)
 0.2670(17)
2. Fixed Uiso
 At 1.2 times of:
  All C(H) groups, All C(H,H) groups
3.a Secondary CH2 refined with riding coordinates:
 C21(H21A,H21B), C34(H34A,H34B)
3.b Aromatic/amide H refined with riding coordinates:
 C3(H3), C4(H4), C5(H5), C6(H6), C9(H9), C10(H10), C11(H11), C12(H12),
 C16(H16), C17(H17), C19(H19), C20(H20), C23(H23), C24(H24), C25(H25), C26(H26),
  C27(H27), C29(H29), C30(H30), C32(H32), C33(H33), C36(H36), C37(H37),
 C38(H38), C39(H39), C40(H40)
;
_olex2_submission_special_instructions 'No special instructions were received'
_oxdiff_exptl_absorpt_empirical_details
;
Empirical correction (ABSPACK) includes:
- Absorption correction using spherical harmonics
- Frame scaling
;
_oxdiff_exptl_absorpt_empirical_full_max 1.392
_oxdiff_exptl_absorpt_empirical_full_min 0.845
_oxdiff_twin_integration_method simultaneous
_oxdiff_twin_items 2

loop_
_space_group_symop_operation_xyz
'x, y, z'
'x, -y, z+1/2'

loop_
_atom_site_label
_atom_site_type_symbol
_atom_site_fract_x
_atom_site_fract_y
_atom_site_fract_z
_atom_site_U_iso_or_equiv
_atom_site_adp_type
_atom_site_occupancy
_atom_site_site_symmetry_order
_atom_site_calc_flag
_atom_site_refinement_flags_posn
_atom_site_refinement_flags_adp
_atom_site_refinement_flags_occupancy
_atom_site_disorder_assembly
_atom_site_disorder_group
O1 O 0.7257(4) 0.5786(5) 0.33964(11) 0.0232(7) Uani 1 1 d . . . . .
O2 O 0.4814(5) 0.2698(5) 0.65962(11) 0.0230(7) Uani 1 1 d . . . . .
C1 C 0.1824(6) 0.8446(7) 0.50008(16) 0.0205(9) Uani 1 1 d . . . . .
C2 C 0.1203(7) 0.9704(7) 0.46116(16) 0.0218(10) Uani 1 1 d . . . . .
C3 C 0.1735(7) 0.9824(7) 0.41526(17) 0.0246(10) Uani 1 1 d . . . . .
H3 H 0.267387 0.901524 0.404250 0.029 Uiso 1 1 calc R . . . .
C4 C 0.0878(7) 1.1140(7) 0.38576(17) 0.0243(10) Uani 1 1 d . . . . .
H4 H 0.123931 1.122678 0.354463 0.029 Uiso 1 1 calc R . . . .
C5 C -0.0506(7) 1.2338(7) 0.40145(17) 0.0263(10) Uani 1 1 d . . . . .
H5 H -0.106586 1.323735 0.380873 0.032 Uiso 1 1 calc R . . . .
C6 C -0.1068(7) 1.2221(7) 0.44699(17) 0.0248(10) Uani 1 1 d . . . . .
H6 H -0.200784 1.303145 0.457829 0.030 Uiso 1 1 calc R . . . .
C7 C -0.0222(6) 1.0889(7) 0.47632(17) 0.0223(10) Uani 1 1 d . . . . .
C8 C -0.0568(6) 1.0447(7) 0.52508(17) 0.0219(9) Uani 1 1 d . . . . .
C9 C -0.1807(7) 1.1255(7) 0.55509(18) 0.0250(10) Uani 1 1 d . . . . .
H9 H -0.261920 1.223872 0.544785 0.030 Uiso 1 1 calc R . . . .
C10 C -0.1834(7) 1.0596(7) 0.60045(17) 0.0257(10) Uani 1 1 d . . . . .
H10 H -0.268104 1.112360 0.621347 0.031 Uiso 1 1 calc R . . . .
C11 C -0.0631(7) 0.9172(7) 0.61546(16) 0.0249(10) Uani 1 1 d . . . . .
H11 H -0.064427 0.875717 0.646801 0.030 Uiso 1 1 calc R . . . .
C12 C 0.0600(7) 0.8339(7) 0.58522(16) 0.0234(10) Uani 1 1 d . . . . .
H12 H 0.140134 0.735114 0.595750 0.028 Uiso 1 1 calc R . . . .
C13 C 0.0640(6) 0.8970(6) 0.53957(16) 0.0201(9) Uani 1 1 d . . . . .
C14 C 0.3161(7) 0.7115(7) 0.50010(16) 0.0208(9) Uani 1 1 d . . . . .
C15 C 0.4321(7) 0.6768(7) 0.45887(16) 0.0211(9) Uani 1 1 d . . . . .
C16 C 0.3918(7) 0.5249(7) 0.42947(17) 0.0237(10) Uani 1 1 d . . . . .
H16 H 0.294719 0.440086 0.436613 0.028 Uiso 1 1 calc R . . . .
C17 C 0.4920(7) 0.4970(7) 0.39004(17) 0.0234(10) Uani 1 1 d . . . . .
H17 H 0.461518 0.395214 0.369803 0.028 Uiso 1 1 calc R . . . .
C18 C 0.6377(7) 0.6183(7) 0.37997(16) 0.0211(9) Uani 1 1 d . . . . .
C19 C 0.6830(7) 0.7651(7) 0.40948(16) 0.0239(10) Uani 1 1 d . . . . .
H19 H 0.783760 0.846466 0.403037 0.029 Uiso 1 1 calc R . . . .
C20 C 0.5799(7) 0.7934(7) 0.44886(16) 0.0236(10) Uani 1 1 d . . . . .
H20 H 0.611522 0.894538 0.469198 0.028 Uiso 1 1 calc R . . . .
C21 C 0.8863(7) 0.6916(7) 0.32997(18) 0.0244(10) Uani 1 1 d . . . . .
H21A H 0.980767 0.684164 0.356071 0.029 Uiso 1 1 calc R . . . .
H21B H 0.849244 0.824382 0.325570 0.029 Uiso 1 1 calc R . . . .
C22 C 0.9651(6) 0.6153(7) 0.28629(16) 0.0227(10) Uani 1 1 d . . . . .
C23 C 1.1101(7) 0.4839(7) 0.28946(17) 0.0240(10) Uani 1 1 d . . . . .
H23 H 1.159356 0.445526 0.319132 0.029 Uiso 1 1 calc R . . . .
C24 C 1.1823(8) 0.4093(8) 0.24968(19) 0.0302(11) Uani 1 1 d . . . . .
H24 H 1.280968 0.320196 0.252118 0.036 Uiso 1 1 calc R . . . .
C25 C 1.1111(8) 0.4641(8) 0.20633(18) 0.0305(12) Uani 1 1 d . . . . .
H25 H 1.160789 0.412852 0.179012 0.037 Uiso 1 1 calc R . . . .
C26 C 0.9667(8) 0.5945(8) 0.20288(18) 0.0320(12) Uani 1 1 d . . . . .
H26 H 0.917414 0.632356 0.173168 0.038 Uiso 1 1 calc R . . . .
C27 C 0.8944(7) 0.6694(8) 0.24281(18) 0.0272(10) Uani 1 1 d . . . . .
H27 H 0.795753 0.758421 0.240295 0.033 Uiso 1 1 calc R . . . .
C28 C 0.3600(6) 0.5884(7) 0.54088(16) 0.0213(9) Uani 1 1 d . . . . .
C29 C 0.2487(7) 0.4345(7) 0.55021(17) 0.0253(10) Uani 1 1 d . . . . .
H29 H 0.146233 0.404430 0.529465 0.030 Uiso 1 1 calc R . . . .
C30 C 0.2843(7) 0.3237(7) 0.58931(17) 0.0252(10) Uani 1 1 d . . . . .
H30 H 0.206393 0.219323 0.595244 0.030 Uiso 1 1 calc R . . . .
C31 C 0.4343(7) 0.3664(7) 0.61963(16) 0.0201(9) Uani 1 1 d . . . . .
C32 C 0.5506(7) 0.5167(7) 0.61013(17) 0.0230(10) Uani 1 1 d . . . . .
H32 H 0.654694 0.544749 0.630535 0.028 Uiso 1 1 calc R . . . .
C33 C 0.5142(7) 0.6256(7) 0.57078(16) 0.0234(10) Uani 1 1 d . . . . .
H33 H 0.595353 0.726653 0.564137 0.028 Uiso 1 1 calc R . . . .
C34 C 0.3733(7) 0.1042(7) 0.66882(17) 0.0251(10) Uani 1 1 d . . . . .
H34A H 0.383355 0.012413 0.643249 0.030 Uiso 1 1 calc R . . . .
H34B H 0.239826 0.137218 0.671580 0.030 Uiso 1 1 calc R . . . .
C35 C 0.4512(7) 0.0230(7) 0.71356(16) 0.0218(9) Uani 1 1 d . . . . .
C36 C 0.3951(7) 0.0941(8) 0.75558(17) 0.0268(10) Uani 1 1 d . . . . .
H36 H 0.303747 0.190765 0.755865 0.032 Uiso 1 1 calc R . . . .
C37 C 0.4716(8) 0.0247(8) 0.79713(18) 0.0331(12) Uani 1 1 d . . . . .
H37 H 0.433346 0.074219 0.825842 0.040 Uiso 1 1 calc R . . . .
C38 C 0.6037(8) -0.1164(9) 0.79676(19) 0.0366(13) Uani 1 1 d . . . . .
H38 H 0.656219 -0.163519 0.825302 0.044 Uiso 1 1 calc R . . . .
C39 C 0.6596(8) -0.1893(8) 0.7554(2) 0.0357(13) Uani 1 1 d . . . . .
H39 H 0.749508 -0.287360 0.755334 0.043 Uiso 1 1 calc R . . . .
C40 C 0.5844(7) -0.1191(7) 0.71362(19) 0.0269(10) Uani 1 1 d . . . . .
H40 H 0.624029 -0.168299 0.685001 0.032 Uiso 1 1 calc R . . . .

loop_
_atom_site_aniso_label
_atom_site_aniso_U_11
_atom_site_aniso_U_22
_atom_site_aniso_U_33
_atom_site_aniso_U_23
_atom_site_aniso_U_13
_atom_site_aniso_U_12
O1 0.0229(17) 0.0223(18) 0.0248(16) -0.0017(13) 0.0046(13) -0.0020(13)
O2 0.0252(18) 0.0215(17) 0.0222(15) 0.0048(13) -0.0019(12) -0.0032(14)
C1 0.019(2) 0.021(2) 0.021(2) -0.0008(18) 0.0021(17) -0.0018(17)
C2 0.023(2) 0.019(2) 0.023(2) -0.0027(18) -0.0003(17) -0.0013(18)
C3 0.025(2) 0.023(3) 0.025(2) 0.0007(19) 0.0010(18) -0.003(2)
C4 0.027(2) 0.022(2) 0.024(2) 0.0033(19) 0.0005(19) -0.002(2)
C5 0.031(3) 0.019(2) 0.029(2) 0.0017(19) -0.0045(19) 0.000(2)
C6 0.023(2) 0.021(2) 0.030(2) -0.0016(19) -0.0022(18) 0.0008(19)
C7 0.020(2) 0.020(2) 0.027(2) -0.0038(18) -0.0007(17) -0.0022(18)
C8 0.020(2) 0.019(2) 0.026(2) -0.0021(18) -0.0014(17) -0.0017(18)
C9 0.022(2) 0.021(2) 0.032(2) -0.0020(19) 0.0010(19) 0.0011(19)
C10 0.023(2) 0.023(3) 0.031(3) -0.004(2) 0.0028(19) -0.001(2)
C11 0.024(2) 0.031(3) 0.021(2) -0.0006(19) 0.0038(18) -0.004(2)
C12 0.026(2) 0.020(2) 0.024(2) 0.0017(17) 0.0025(18) 0.0020(19)
C13 0.019(2) 0.016(2) 0.025(2) -0.0022(17) 0.0023(17) -0.0018(18)
C14 0.022(2) 0.019(2) 0.021(2) -0.0007(18) 0.0018(18) -0.0033(17)
C15 0.021(2) 0.019(2) 0.023(2) 0.0004(18) -0.0005(17) 0.0024(18)
C16 0.026(2) 0.018(2) 0.028(2) -0.0010(18) 0.0022(18) -0.0026(19)
C17 0.024(2) 0.021(2) 0.025(2) -0.0033(18) 0.0018(18) 0.0013(19)
C18 0.021(2) 0.020(2) 0.023(2) 0.0000(17) 0.0010(17) 0.0026(18)
C19 0.023(2) 0.022(2) 0.027(2) -0.0009(19) 0.0034(18) -0.0018(19)
C20 0.026(2) 0.021(2) 0.024(2) -0.0030(18) 0.0025(18) -0.0025(19)
C21 0.022(2) 0.022(3) 0.029(2) -0.0023(19) 0.0055(17) -0.0047(19)
C22 0.020(2) 0.023(3) 0.026(2) -0.0014(18) 0.0039(18) -0.0043(19)
C23 0.025(2) 0.021(2) 0.026(2) 0.0014(18) 0.0013(18) 0.000(2)
C24 0.030(3) 0.024(3) 0.037(3) 0.000(2) 0.008(2) 0.003(2)
C25 0.035(3) 0.029(3) 0.029(3) -0.007(2) 0.011(2) -0.009(2)
C26 0.033(3) 0.040(3) 0.023(2) 0.005(2) -0.001(2) -0.009(2)
C27 0.022(2) 0.028(3) 0.032(3) 0.003(2) -0.0017(19) -0.002(2)
C28 0.022(2) 0.020(2) 0.022(2) -0.0020(17) 0.0020(17) -0.0003(18)
C29 0.027(2) 0.025(3) 0.024(2) 0.0000(19) -0.0014(18) -0.007(2)
C30 0.025(3) 0.024(3) 0.027(2) 0.0002(19) -0.0005(18) -0.005(2)
C31 0.021(2) 0.019(2) 0.020(2) -0.0009(17) 0.0007(16) 0.0038(18)
C32 0.021(2) 0.022(2) 0.026(2) 0.0013(18) -0.0018(18) -0.0007(19)
C33 0.023(2) 0.022(2) 0.026(2) 0.0009(18) 0.0009(18) -0.0037(19)
C34 0.028(3) 0.022(2) 0.026(2) 0.0021(19) 0.0005(19) -0.003(2)
C35 0.020(2) 0.020(2) 0.025(2) 0.0039(18) 0.0001(17) -0.0019(18)
C36 0.026(3) 0.027(3) 0.028(2) -0.0003(19) 0.0034(19) 0.000(2)
C37 0.039(3) 0.037(3) 0.023(2) 0.001(2) 0.001(2) -0.013(3)
C38 0.032(3) 0.042(3) 0.034(3) 0.017(2) -0.011(2) -0.011(3)
C39 0.027(3) 0.026(3) 0.053(3) 0.013(3) -0.004(2) 0.002(2)
C40 0.026(2) 0.021(2) 0.034(3) 0.002(2) 0.0052(19) 0.002(2)

loop_
_atom_type_symbol
_atom_type_description
_atom_type_scat_dispersion_real
_atom_type_scat_dispersion_imag
_atom_type_scat_source
C C 0.0181 0.0091 'International Tables Vol C Tables 4.2.6.8 and 6.1.1.4'
H H 0.0000 0.0000 'International Tables Vol C Tables 4.2.6.8 and 6.1.1.4'
O O 0.0492 0.0322 'International Tables Vol C Tables 4.2.6.8 and 6.1.1.4'

loop_
_exptl_crystal_face_index_h
_exptl_crystal_face_index_k
_exptl_crystal_face_index_l
_exptl_crystal_face_perp_dist
5 0 -1 0.0584
-2 0 -16 0.0408
-5 0 3 0.0560
0 4 12 0.0389
0 -4 -12 0.0353
0 5 0 0.0343
0 5 3 0.0393
0 0 -19 0.0227
-4 0 11 0.0447
-1 -1 18 0.0208
1 0 18 0.0291
0 -5 1 0.0369

loop_
_geom_angle_atom_site_label_1
_geom_angle_atom_site_label_2
_geom_angle_atom_site_label_3
_geom_angle
_geom_angle_site_symmetry_1
_geom_angle_site_symmetry_3
_geom_angle_publ_flag
C18 O1 C21 116.6(4) . . ?
C31 O2 C34 116.8(4) . . ?
C2 C1 C13 105.1(4) . . ?
C14 C1 C2 127.9(4) . . ?
C14 C1 C13 127.0(4) . . ?
C3 C2 C1 131.8(5) . . ?
C3 C2 C7 119.2(5) . . ?
C7 C2 C1 109.0(4) . . ?
C4 C3 C2 119.3(5) . . ?
C3 C4 C5 121.0(5) . . ?
C6 C5 C4 120.4(5) . . ?
C5 C6 C7 118.5(5) . . ?
C2 C7 C8 108.7(4) . . ?
C6 C7 C2 121.5(4) . . ?
C6 C7 C8 129.7(5) . . ?
C9 C8 C7 130.0(5) . . ?
C9 C8 C13 121.6(5) . . ?
C13 C8 C7 108.4(4) . . ?
C10 C9 C8 118.7(5) . . ?
C11 C10 C9 120.4(5) . . ?
C10 C11 C12 121.1(4) . . ?
C13 C12 C11 119.4(5) . . ?
C8 C13 C1 108.8(4) . . ?
C12 C13 C1 132.3(4) . . ?
C12 C13 C8 118.8(4) . . ?
C1 C14 C15 122.3(4) . . ?
C1 C14 C28 122.8(4) . . ?
C28 C14 C15 115.0(4) . . ?
C16 C15 C14 120.0(4) . . ?
C20 C15 C14 121.3(4) . . ?
C20 C15 C16 118.6(4) . . ?
C17 C16 C15 120.5(5) . . ?
C16 C17 C18 120.0(4) . . ?
O1 C18 C17 115.0(4) . . ?
O1 C18 C19 125.0(4) . . ?
C19 C18 C17 120.0(4) . . ?
C18 C19 C20 119.5(4) . . ?
C15 C20 C19 121.2(5) . . ?
O1 C21 C22 106.9(4) . . ?
C23 C22 C21 119.5(4) . . ?
C27 C22 C21 121.4(5) . . ?
C27 C22 C23 119.1(4) . . ?
C24 C23 C22 120.4(5) . . ?
C23 C24 C25 120.1(5) . . ?
C24 C25 C26 119.8(5) . . ?
C27 C26 C25 120.0(5) . . ?
C22 C27 C26 120.5(5) . . ?
C29 C28 C14 121.0(4) . . ?
C29 C28 C33 118.4(4) . . ?
C33 C28 C14 120.6(4) . . ?
C28 C29 C30 121.3(5) . . ?
C31 C30 C29 119.6(5) . . ?
O2 C31 C30 125.0(4) . . ?
O2 C31 C32 115.1(4) . . ?
C30 C31 C32 119.9(4) . . ?
C33 C32 C31 119.9(4) . . ?
C32 C33 C28 120.8(5) . . ?
O2 C34 C35 106.9(4) . . ?
C36 C35 C34 119.8(4) . . ?
C36 C35 C40 119.3(5) . . ?
C40 C35 C34 120.8(4) . . ?
C37 C36 C35 120.3(5) . . ?
C38 C37 C36 119.9(5) . . ?
C39 C38 C37 120.5(5) . . ?
C38 C39 C40 119.8(5) . . ?
C39 C40 C35 120.2(5) . . ?

loop_
_geom_bond_atom_site_label_1
_geom_bond_atom_site_label_2
_geom_bond_distance
_geom_bond_site_symmetry_2
_geom_bond_publ_flag
O1 C18 1.374(5) . ?
O1 C21 1.441(6) . ?
O2 C31 1.371(5) . ?
O2 C34 1.442(6) . ?
C1 C2 1.488(7) . ?
C1 C13 1.495(6) . ?
C1 C14 1.347(6) . ?
C2 C3 1.394(7) . ?
C2 C7 1.408(7) . ?
C3 C4 1.390(7) . ?
C4 C5 1.397(7) . ?
C5 C6 1.390(7) . ?
C6 C7 1.391(7) . ?
C7 C8 1.470(6) . ?
C8 C9 1.390(7) . ?
C8 C13 1.414(7) . ?
C9 C10 1.389(7) . ?
C10 C11 1.388(7) . ?
C11 C12 1.397(7) . ?
C12 C13 1.391(6) . ?
C14 C15 1.498(6) . ?
C14 C28 1.489(6) . ?
C15 C16 1.397(7) . ?
C15 C20 1.385(7) . ?
C16 C17 1.383(7) . ?
C17 C18 1.395(7) . ?
C18 C19 1.378(7) . ?
C19 C20 1.394(6) . ?
C21 C22 1.502(6) . ?
C22 C23 1.398(7) . ?
C22 C27 1.384(7) . ?
C23 C24 1.383(7) . ?
C24 C25 1.384(8) . ?
C25 C26 1.391(8) . ?
C26 C27 1.387(7) . ?
C28 C29 1.389(7) . ?
C28 C33 1.395(7) . ?
C29 C30 1.389(7) . ?
C30 C31 1.387(7) . ?
C31 C32 1.391(7) . ?
C32 C33 1.389(7) . ?
C34 C35 1.498(6) . ?
C35 C36 1.387(7) . ?
C35 C40 1.391(7) . ?
C36 C37 1.385(8) . ?
C37 C38 1.381(9) . ?
C38 C39 1.375(9) . ?
C39 C40 1.389(8) . ?

loop_
_twin_individual_id
_twin_individual_mass_fraction_refined
_oxdiff_twin_reflns_isolated
_oxdiff_twin_reflns_overlapped
_twin_individual_twin_lattice_type
_twin_individual_twin_matrix_11
_twin_individual_twin_matrix_12
_twin_individual_twin_matrix_13
_twin_individual_twin_matrix_21
_twin_individual_twin_matrix_22
_twin_individual_twin_matrix_23
_twin_individual_twin_matrix_31
_twin_individual_twin_matrix_32
_twin_individual_twin_matrix_33
1 0.7330(17) 12070 37720 ref 1.0000 0.0000 0.0000 0.0000 1.0000 0.0000 0.0000 0.0000 1.0000
2 0.2670(17) 12310 37720 nmt -0.0000 -1.0014 -0.0001 -0.9981 -0.0000 -0.0002 -0.1671 0.1742 -1.0002

loop_
_exptl_oxdiff_crystal_face_indexfrac_h
_exptl_oxdiff_crystal_face_indexfrac_k
_exptl_oxdiff_crystal_face_indexfrac_l
_exptl_oxdiff_crystal_face_x
_exptl_oxdiff_crystal_face_y
_exptl_oxdiff_crystal_face_z
4.6281 0.3778 -1.2432 0.2147 0.8953 -0.3904
-2.3005 -0.0728 -15.8145 0.6173 -0.3768 0.6906
-4.6200 0.0578 2.7222 -0.2245 -0.9350 0.2743
0.2477 3.5418 11.9271 -0.0715 -0.2870 -0.9553
-0.1074 -3.5395 -11.9960 0.0782 0.3150 0.9459
0.1092 4.6259 0.3410 0.5595 -0.3457 -0.7533
0.4741 4.5455 2.8574 0.4499 -0.2787 -0.8485
-0.0890 0.0648 -18.6479 0.8113 0.0649 0.5810
-3.8209 -0.2391 11.2370 -0.6093 -0.7929 -0.0091
-0.6052 -0.5717 18.4714 -0.8835 -0.1619 -0.4396
1.2839 -0.0644 17.7158 -0.7415 0.1768 -0.6472
0.0674 -4.6225 0.8730 -0.6072 0.3748 0.7006
